data_7008446
loop_
_publ_author_name
'Adams, Harry'
'Batten, Stuart R.'
'Davies, Graham M.'
'Duriska, Martin B.'
'Jeffery, John C.'
'Jensen, Paul'
'Lu, Jinzhen'
'Motson, Graham R.'
'Coles, Simon J.'
'Hursthouse, Michael B.'
'Ward, Michael D.'

_publ_section_title
;
 New bis-, tris- and tetrakis(pyrazolyl)borate ligands with 3-pyridyl
 and 4-pyridyl substituents: synthesis and coordination chemistry.
;
_journal_issue 11
_journal_name_full 'Dalton transactions (Cambridge, England : 2003)'
_journal_page_first 1910
_journal_page_last 1923
_journal_paper_doi 10.1039/b502892b
_journal_year 2005
_chemical_formula_moiety 'C24 H19 B Cu N9'
_chemical_formula_sum 'C24 H19 B Cu N9'
_chemical_formula_weight 507.83
_chemical_name_systematic
;
?
;
_space_group_IT_number 14
_symmetry_cell_setting monoclinic
_symmetry_space_group_name_Hall '-P 2yn'
_symmetry_space_group_name_H-M 'P 1 21/n 1'
_atom_sites_solution_hydrogens geom
_atom_sites_solution_primary direct
_atom_sites_solution_secondary difmap
_audit_creation_method SHELXL-97
_cell_angle_alpha 90.00
_cell_angle_beta 112.583(3)
_cell_angle_gamma 90.00
_cell_formula_units_Z 4
_cell_length_a 14.470(3)
_cell_length_b 9.7387(17)
_cell_length_c 17.593(3)
_cell_measurement_reflns_used 2743
_cell_measurement_temperature 150(2)
_cell_measurement_theta_max 48.113
_cell_measurement_theta_min 4.632
_cell_volume 2289.1(7)
_computing_cell_refinement 'Bruker SMART'
_computing_data_collection 'Bruker SMART'
_computing_data_reduction 'Bruker SHELXTL'
_computing_molecular_graphics 'Bruker SHELXTL'
_computing_publication_material 'Bruker SHELXTL'
_computing_structure_refinement 'SHELXL-97 (Sheldrick, 1997)'
_computing_structure_solution 'SHELXS-97 (Sheldrick, 1990)'
_diffrn_ambient_temperature 150(2)
_diffrn_detector_area_resol_mean 100
_diffrn_measured_fraction_theta_full 0.980
_diffrn_measured_fraction_theta_max 0.980
_diffrn_measurement_device_type 'Bruker smart 1000'
_diffrn_measurement_method '\w scans'
_diffrn_radiation_monochromator graphite
_diffrn_radiation_source 'fine-focus sealed tube'
_diffrn_radiation_type MoK\a
_diffrn_radiation_wavelength 0.71073
_diffrn_reflns_av_R_equivalents 0.0751
_diffrn_reflns_av_sigmaI/netI 0.1096
_diffrn_reflns_limit_h_max 18
_diffrn_reflns_limit_h_min -17
_diffrn_reflns_limit_k_max 9
_diffrn_reflns_limit_k_min -12
_diffrn_reflns_limit_l_max 22
_diffrn_reflns_limit_l_min -22
_diffrn_reflns_number 15501
_diffrn_reflns_theta_full 27.52
_diffrn_reflns_theta_max 27.52
_diffrn_reflns_theta_min 1.56
_diffrn_standards_decay_% 0
_diffrn_standards_interval_count 0
_diffrn_standards_interval_time 0
_diffrn_standards_number 0
_exptl_absorpt_coefficient_mu 0.987
_exptl_absorpt_correction_T_max 0.9616
_exptl_absorpt_correction_T_min 0.6380
_exptl_absorpt_correction_type multi-scan
_exptl_absorpt_process_details SADABS
_exptl_crystal_colour Green
_exptl_crystal_density_diffrn 1.474
_exptl_crystal_density_method 'not measured'
_exptl_crystal_description Plate
_exptl_crystal_F_000 1040
_exptl_crystal_size_max 0.50
_exptl_crystal_size_mid 0.20
_exptl_crystal_size_min 0.04
_refine_diff_density_max 0.521
_refine_diff_density_min -0.368
_refine_diff_density_rms 0.084
_refine_ls_extinction_method none
_refine_ls_goodness_of_fit_ref 0.999
_refine_ls_hydrogen_treatment constr
_refine_ls_matrix_type full
_refine_ls_number_parameters 317
_refine_ls_number_reflns 5172
_refine_ls_number_restraints 0
_refine_ls_restrained_S_all 0.999
_refine_ls_R_factor_all 0.0995
_refine_ls_R_factor_gt 0.0488
_refine_ls_shift/su_max 0.001
_refine_ls_shift/su_mean 0.000
_refine_ls_structure_factor_coef Fsqd
_refine_ls_weighting_details 'calc w=1/[\s^2^(Fo^2^)+(0.0313P)^2^+0.1740P] where P=(Fo^2^+2Fc^2^)/3'
_refine_ls_weighting_scheme calc
_refine_ls_wR_factor_gt 0.1029
_refine_ls_wR_factor_ref 0.1220
_reflns_number_gt 3242
_reflns_number_total 5172
_reflns_threshold_expression >2sigma(I)
_cod_data_source_file b502892b.txt
_cod_data_source_block CuTp4py
_cod_depositor_comments
;
The following automatic conversions were performed:
'_symmetry_cell_setting' value 'Monoclinic' changed to 'monoclinic'
according to '/home/saulius/struct/CIF-dictionaries/cif_core.dic'
dictionary named 'cif_core.dic' version 2.4.1 from
2010-06-29.

'_exptl_absorpt_correction_type' value 'Multi-Scan' changed
to 'multi-scan' according to
'/home/saulius/struct/CIF-dictionaries/cif_core.dic' dictionary named
'cif_core.dic' version 2.4.1 from 2010-06-29.

Automatic conversion script
Id: cif_fix_enum 1527 2010-12-29 10:47:43Z saulius 
;
_cod_original_sg_symbol_H-M P2(1)/n
_cod_database_code 7008446

loop_
_symmetry_equiv_pos_as_xyz
'x, y, z'
'-x+1/2, y+1/2, -z+1/2'
'-x, -y, -z'
'x-1/2, -y-1/2, z-1/2'

loop_
_atom_site_label
_atom_site_type_symbol
_atom_site_fract_x
_atom_site_fract_y
_atom_site_fract_z
_atom_site_U_iso_or_equiv
_atom_site_adp_type
_atom_site_occupancy
_atom_site_symmetry_multiplicity
_atom_site_calc_flag
_atom_site_refinement_flags
_atom_site_disorder_assembly
_atom_site_disorder_group
Cu1 Cu 0.52426(3) 0.90563(4) 0.81193(2) 0.02407(14) Uani 1 1 d . . .
B1 B 0.3885(3) 0.9712(4) 0.6350(2) 0.0243(8) Uani 1 1 d . . .
H1 H 0.3458 0.9848 0.5756 0.014(7) Uiso 1 1 d R . .
N101 N 0.40544(19) 0.8148(3) 0.64701(15) 0.0222(6) Uani 1 1 d . . .
N102 N 0.46740(19) 0.7602(3) 0.72056(15) 0.0215(6) Uani 1 1 d . . .
C103 C 0.4645(2) 0.6234(3) 0.70908(19) 0.0231(7) Uani 1 1 d . . .
C104 C 0.4008(2) 0.5902(3) 0.6291(2) 0.0277(8) Uani 1 1 d . . .
H104 H 0.3853 0.5014 0.6053 0.033 Uiso 1 1 calc R . .
C105 C 0.3653(2) 0.7136(3) 0.59222(19) 0.0275(8) Uani 1 1 d . . .
H105 H 0.3198 0.7258 0.5369 0.033 Uiso 1 1 calc R . .
N111 N 0.6298(2) 0.3461(3) 0.90220(18) 0.0371(8) Uani 1 1 d . . .
C112 C 0.5419(3) 0.3141(4) 0.8435(2) 0.0382(9) Uani 1 1 d . . .
H112 H 0.5155 0.2254 0.8455 0.046 Uiso 1 1 calc R . .
C113 C 0.4861(3) 0.3995(3) 0.7800(2) 0.0338(8) Uani 1 1 d . . .
H113 H 0.4235 0.3700 0.7406 0.041 Uiso 1 1 calc R . .
C114 C 0.5229(2) 0.5291(3) 0.7746(2) 0.0239(7) Uani 1 1 d . . .
C115 C 0.6166(3) 0.5629(3) 0.8332(2) 0.0282(8) Uani 1 1 d . . .
H115 H 0.6460 0.6492 0.8309 0.034 Uiso 1 1 calc R . .
C116 C 0.6668(3) 0.4702(4) 0.8949(2) 0.0363(9) Uani 1 1 d . . .
H116 H 0.7308 0.4953 0.9341 0.044 Uiso 1 1 calc R . .
N121 N 0.4892(2) 1.0449(3) 0.65664(16) 0.0231(6) Uani 1 1 d . . .
N122 N 0.5651(2) 1.0312(2) 0.73217(15) 0.0211(6) Uani 1 1 d . . .
C123 C 0.6389(2) 1.1146(3) 0.73147(19) 0.0216(7) Uani 1 1 d . . .
C124 C 0.6100(3) 1.1822(3) 0.6554(2) 0.0335(9) Uani 1 1 d . . .
H124 H 0.6477 1.2465 0.6386 0.040 Uiso 1 1 calc R . .
C125 C 0.5157(3) 1.1351(3) 0.6110(2) 0.0323(9) Uani 1 1 d . . .
H125 H 0.4753 1.1620 0.5563 0.039 Uiso 1 1 calc R . .
N131 N 0.9155(2) 1.1621(3) 0.94013(17) 0.0344(7) Uani 1 1 d . . .
C132 C 0.8771(3) 1.2606(4) 0.8839(2) 0.0359(9) Uani 1 1 d . . .
H132 H 0.9127 1.3449 0.8918 0.043 Uiso 1 1 calc R . .
C133 C 0.7896(3) 1.2487(3) 0.8152(2) 0.0316(8) Uani 1 1 d . . .
H133 H 0.7678 1.3217 0.7766 0.038 Uiso 1 1 calc R . .
C134 C 0.7334(2) 1.1287(3) 0.8030(2) 0.0231(7) Uani 1 1 d . . .
C135 C 0.7725(2) 1.0256(3) 0.86086(18) 0.0236(7) Uani 1 1 d . . .
H135 H 0.7374 0.9414 0.8554 0.028 Uiso 1 1 calc R . .
C136 C 0.8626(3) 1.0454(4) 0.9267(2) 0.0310(8) Uani 1 1 d . . .
H136 H 0.8884 0.9719 0.9644 0.037 Uiso 1 1 calc R . .
N141 N 0.3367(2) 1.0281(3) 0.69059(15) 0.0234(6) Uani 1 1 d . . .
N142 N 0.37892(19) 1.0080(3) 0.77348(15) 0.0230(6) Uani 1 1 d . . .
C143 C 0.3288(2) 1.0922(3) 0.80515(19) 0.0227(7) Uani 1 1 d . . .
C144 C 0.2554(3) 1.1657(3) 0.74303(19) 0.0303(8) Uani 1 1 d . . .
H144 H 0.2100 1.2314 0.7488 0.036 Uiso 1 1 calc R . .
C145 C 0.2634(2) 1.1221(3) 0.67190(19) 0.0269(8) Uani 1 1 d . . .
H145 H 0.2236 1.1532 0.6180 0.032 Uiso 1 1 calc R . .
N151 N 0.41242(19) 1.1018(2) 1.06737(16) 0.0222(6) Uani 1 1 d . . .
C152 C 0.4119(2) 1.2168(3) 1.02387(19) 0.0256(8) Uani 1 1 d . . .
H152 H 0.4324 1.3007 1.0530 0.031 Uiso 1 1 calc R . .
C153 C 0.3832(2) 1.2185(3) 0.93916(19) 0.0257(8) Uani 1 1 d . . .
H153 H 0.3817 1.3025 0.9113 0.031 Uiso 1 1 calc R . .
C154 C 0.3565(2) 1.0964(3) 0.89512(19) 0.0209(7) Uani 1 1 d . . .
C155 C 0.3568(2) 0.9784(3) 0.93942(19) 0.0238(7) Uani 1 1 d . . .
H155 H 0.3395 0.8925 0.9119 0.029 Uiso 1 1 calc R . .
C156 C 0.3818(2) 0.9854(3) 1.02267(19) 0.0237(7) Uani 1 1 d . . .
H156 H 0.3775 0.9038 1.0507 0.028 Uiso 1 1 calc R . .

loop_
_atom_site_aniso_label
_atom_site_aniso_U_11
_atom_site_aniso_U_22
_atom_site_aniso_U_33
_atom_site_aniso_U_23
_atom_site_aniso_U_13
_atom_site_aniso_U_12
Cu1 0.0234(3) 0.0252(2) 0.0191(2) 0.00162(17) 0.00312(17) 0.00141(17)
B1 0.023(2) 0.030(2) 0.0180(19) 0.0004(16) 0.0056(17) 0.0039(16)
N101 0.0165(15) 0.0263(14) 0.0196(14) -0.0035(12) 0.0021(12) 0.0005(11)
N102 0.0170(15) 0.0233(14) 0.0206(14) -0.0004(11) 0.0033(12) 0.0001(11)
C103 0.0195(19) 0.0228(17) 0.0283(18) -0.0012(13) 0.0108(15) -0.0022(13)
C104 0.0225(19) 0.0269(18) 0.0304(19) -0.0099(15) 0.0063(16) -0.0061(14)
C105 0.019(2) 0.036(2) 0.0220(18) -0.0045(15) 0.0011(15) -0.0028(15)
N111 0.045(2) 0.0271(16) 0.0374(18) 0.0055(14) 0.0144(16) 0.0064(14)
C112 0.038(3) 0.0220(18) 0.057(2) 0.0100(18) 0.021(2) 0.0006(16)
C113 0.027(2) 0.0261(18) 0.046(2) -0.0031(17) 0.0109(18) -0.0025(15)
C114 0.023(2) 0.0216(16) 0.0281(18) -0.0010(14) 0.0111(16) 0.0013(14)
C115 0.032(2) 0.0226(17) 0.0256(19) -0.0041(14) 0.0057(17) -0.0023(14)
C116 0.033(2) 0.031(2) 0.034(2) -0.0037(17) 0.0019(18) 0.0017(16)
N121 0.0246(17) 0.0232(14) 0.0191(14) 0.0026(11) 0.0056(13) 0.0033(12)
N122 0.0196(16) 0.0201(13) 0.0196(14) 0.0018(11) 0.0030(12) 0.0014(11)
C123 0.0241(19) 0.0170(15) 0.0236(17) 0.0004(13) 0.0091(15) -0.0004(13)
C124 0.037(2) 0.0293(19) 0.034(2) 0.0097(16) 0.0134(18) -0.0043(16)
C125 0.041(2) 0.0327(19) 0.0218(18) 0.0088(15) 0.0106(17) 0.0079(16)
N131 0.0304(19) 0.0435(19) 0.0282(16) -0.0050(14) 0.0102(14) -0.0100(14)
C132 0.040(2) 0.038(2) 0.034(2) -0.0101(17) 0.0177(19) -0.0202(17)
C133 0.040(2) 0.0276(18) 0.0281(19) 0.0012(15) 0.0147(18) -0.0059(16)
C134 0.023(2) 0.0237(16) 0.0252(18) -0.0034(14) 0.0124(15) -0.0007(14)
C135 0.022(2) 0.0216(17) 0.0242(18) -0.0014(14) 0.0062(15) -0.0023(14)
C136 0.031(2) 0.038(2) 0.0237(18) 0.0016(15) 0.0100(17) 0.0002(16)
N141 0.0191(16) 0.0272(14) 0.0186(14) 0.0016(12) 0.0013(12) 0.0061(11)
N142 0.0214(16) 0.0271(15) 0.0170(14) -0.0002(11) 0.0034(12) 0.0050(12)
C143 0.0157(18) 0.0252(16) 0.0235(17) 0.0018(14) 0.0034(14) 0.0017(13)
C144 0.027(2) 0.0329(19) 0.0280(19) 0.0042(16) 0.0070(16) 0.0143(15)
C145 0.023(2) 0.0331(19) 0.0183(17) 0.0056(14) 0.0009(15) 0.0106(14)
N151 0.0177(15) 0.0201(13) 0.0272(15) 0.0033(12) 0.0067(12) 0.0044(11)
C152 0.029(2) 0.0198(16) 0.0267(18) -0.0005(14) 0.0088(16) 0.0010(14)
C153 0.029(2) 0.0213(17) 0.0259(18) 0.0092(14) 0.0093(16) 0.0078(14)
C154 0.0131(17) 0.0271(17) 0.0217(16) 0.0016(14) 0.0059(13) 0.0036(13)
C155 0.024(2) 0.0217(16) 0.0252(18) 0.0002(14) 0.0084(15) 0.0005(14)
C156 0.0229(19) 0.0181(16) 0.0253(18) 0.0027(13) 0.0041(15) 0.0007(13)

loop_
_atom_type_symbol
_atom_type_description
_atom_type_scat_dispersion_real
_atom_type_scat_dispersion_imag
_atom_type_scat_source
C C 0.0033 0.0016 'International Tables Vol C Tables 4.2.6.8 and 6.1.1.4'
H H 0.0000 0.0000 'International Tables Vol C Tables 4.2.6.8 and 6.1.1.4'
B B 0.0013 0.0007 'International Tables Vol C Tables 4.2.6.8 and 6.1.1.4'
N N 0.0061 0.0033 'International Tables Vol C Tables 4.2.6.8 and 6.1.1.4'
Cu Cu 0.3201 1.2651 'International Tables Vol C Tables 4.2.6.8 and 6.1.1.4'

loop_
_geom_angle_atom_site_label_1
_geom_angle_atom_site_label_2
_geom_angle_atom_site_label_3
_geom_angle
_geom_angle_site_symmetry_1
_geom_angle_site_symmetry_3
_geom_angle_publ_flag
N151 Cu1 N102 134.27(10) 3_677 . ?
N151 Cu1 N122 127.36(11) 3_677 . ?
N102 Cu1 N122 90.54(10) . . ?
N151 Cu1 N142 110.20(10) 3_677 . ?
N102 Cu1 N142 91.36(10) . . ?
N122 Cu1 N142 90.68(10) . . ?
N121 B1 N101 110.0(3) . . ?
N121 B1 N141 108.7(3) . . ?
N101 B1 N141 110.9(3) . . ?
N121 B1 H1 110.2 . . ?
N101 B1 H1 106.0 . . ?
N141 B1 H1 111.1 . . ?
C105 N101 N102 109.8(3) . . ?
C105 N101 B1 128.5(3) . . ?
N102 N101 B1 121.7(2) . . ?
C103 N102 N101 105.7(2) . . ?
C103 N102 Cu1 141.0(2) . . ?
N101 N102 Cu1 113.03(18) . . ?
N102 C103 C104 110.6(3) . . ?
N102 C103 C114 121.9(3) . . ?
C104 C103 C114 127.5(3) . . ?
C105 C104 C103 104.9(3) . . ?
C105 C104 H104 127.5 . . ?
C103 C104 H104 127.5 . . ?
N101 C105 C104 108.9(3) . . ?
N101 C105 H105 125.6 . . ?
C104 C105 H105 125.6 . . ?
C112 N111 C116 115.6(3) . . ?
N111 C112 C113 125.1(3) . . ?
N111 C112 H112 117.4 . . ?
C113 C112 H112 117.4 . . ?
C112 C113 C114 119.0(3) . . ?
C112 C113 H113 120.5 . . ?
C114 C113 H113 120.5 . . ?
C113 C114 C115 117.0(3) . . ?
C113 C114 C103 120.3(3) . . ?
C115 C114 C103 122.6(3) . . ?
C116 C115 C114 119.7(3) . . ?
C116 C115 H115 120.1 . . ?
C114 C115 H115 120.1 . . ?
N111 C116 C115 123.5(3) . . ?
N111 C116 H116 118.3 . . ?
C115 C116 H116 118.3 . . ?
C125 N121 N122 109.8(3) . . ?
C125 N121 B1 128.3(3) . . ?
N122 N121 B1 121.8(3) . . ?
C123 N122 N121 106.0(2) . . ?
C123 N122 Cu1 141.5(2) . . ?
N121 N122 Cu1 112.17(19) . . ?
N122 C123 C124 110.2(3) . . ?
N122 C123 C134 122.1(3) . . ?
C124 C123 C134 127.8(3) . . ?
C125 C124 C123 104.8(3) . . ?
C125 C124 H124 127.6 . . ?
C123 C124 H124 127.6 . . ?
N121 C125 C124 109.2(3) . . ?
N121 C125 H125 125.4 . . ?
C124 C125 H125 125.4 . . ?
C132 N131 C136 115.6(3) . . ?
N131 C132 C133 124.6(3) . . ?
N131 C132 H132 117.7 . . ?
C133 C132 H132 117.7 . . ?
C132 C133 C134 119.5(3) . . ?
C132 C133 H133 120.3 . . ?
C134 C133 H133 120.3 . . ?
C135 C134 C133 116.4(3) . . ?
C135 C134 C123 123.0(3) . . ?
C133 C134 C123 120.6(3) . . ?
C136 C135 C134 120.1(3) . . ?
C136 C135 H135 120.0 . . ?
C134 C135 H135 120.0 . . ?
N131 C136 C135 123.8(3) . . ?
N131 C136 H136 118.1 . . ?
C135 C136 H136 118.1 . . ?
C145 N141 N142 110.3(2) . . ?
C145 N141 B1 128.2(3) . . ?
N142 N141 B1 120.0(3) . . ?
C143 N142 N141 105.3(2) . . ?
C143 N142 Cu1 139.1(2) . . ?
N141 N142 Cu1 112.28(18) . . ?
N142 C143 C144 110.9(3) . . ?
N142 C143 C154 119.5(3) . . ?
C144 C143 C154 129.6(3) . . ?
C145 C144 C143 104.6(3) . . ?
C145 C144 H144 127.7 . . ?
C143 C144 H144 127.7 . . ?
N141 C145 C144 108.9(3) . . ?
N141 C145 H145 125.5 . . ?
C144 C145 H145 125.5 . . ?
C156 N151 C152 115.7(3) . . ?
C156 N151 Cu1 120.6(2) . 3_677 ?
C152 N151 Cu1 122.7(2) . 3_677 ?
N151 C152 C153 123.5(3) . . ?
N151 C152 H152 118.2 . . ?
C153 C152 H152 118.2 . . ?
C152 C153 C154 119.6(3) . . ?
C152 C153 H153 120.2 . . ?
C154 C153 H153 120.2 . . ?
C155 C154 C153 117.1(3) . . ?
C155 C154 C143 121.3(3) . . ?
C153 C154 C143 121.6(3) . . ?
C156 C155 C154 120.1(3) . . ?
C156 C155 H155 119.9 . . ?
C154 C155 H155 119.9 . . ?
N151 C156 C155 123.8(3) . . ?
N151 C156 H156 118.1 . . ?
C155 C156 H156 118.1 . . ?

loop_
_geom_bond_atom_site_label_1
_geom_bond_atom_site_label_2
_geom_bond_distance
_geom_bond_site_symmetry_2
_geom_bond_publ_flag
Cu1 N151 1.965(3) 3_677 ?
Cu1 N102 2.062(2) . ?
Cu1 N122 2.110(3) . ?
Cu1 N142 2.187(3) . ?
B1 N121 1.536(5) . ?
B1 N101 1.545(4) . ?
B1 N141 1.545(4) . ?
B1 H1 0.9982 . ?
N101 C105 1.344(4) . ?
N101 N102 1.367(3) . ?
N102 C103 1.346(4) . ?
C103 C104 1.392(4) . ?
C103 C114 1.463(4) . ?
C104 C105 1.368(4) . ?
C104 H104 0.9500 . ?
C105 H105 0.9500 . ?
N111 C112 1.332(5) . ?
N111 C116 1.348(4) . ?
C112 C113 1.377(5) . ?
C112 H112 0.9500 . ?
C113 C114 1.387(4) . ?
C113 H113 0.9500 . ?
C114 C115 1.392(5) . ?
C115 C116 1.383(4) . ?
C115 H115 0.9500 . ?
C116 H116 0.9500 . ?
N121 C125 1.342(4) . ?
N121 N122 1.367(3) . ?
N122 C123 1.346(4) . ?
C123 C124 1.403(4) . ?
C123 C134 1.466(4) . ?
C124 C125 1.365(5) . ?
C124 H124 0.9500 . ?
C125 H125 0.9500 . ?
N131 C132 1.337(4) . ?
N131 C136 1.339(4) . ?
C132 C133 1.380(5) . ?
C132 H132 0.9500 . ?
C133 C134 1.392(4) . ?
C133 H133 0.9500 . ?
C134 C135 1.387(4) . ?
C135 C136 1.385(4) . ?
C135 H135 0.9500 . ?
C136 H136 0.9500 . ?
N141 C145 1.343(4) . ?
N141 N142 1.361(3) . ?
N142 C143 1.349(4) . ?
C143 C144 1.394(4) . ?
C143 C154 1.477(4) . ?
C144 C145 1.368(4) . ?
C144 H144 0.9500 . ?
C145 H145 0.9500 . ?
N151 C156 1.354(4) . ?
N151 C152 1.354(4) . ?
N151 Cu1 1.965(3) 3_677 ?
C152 C153 1.385(4) . ?
C152 H152 0.9500 . ?
C153 C154 1.390(4) . ?
C153 H153 0.9500 . ?
C154 C155 1.388(4) . ?
C155 C156 1.369(4) . ?
C155 H155 0.9500 . ?
C156 H156 0.9500 . ?

loop_
_geom_torsion_atom_site_label_1
_geom_torsion_atom_site_label_2
_geom_torsion_atom_site_label_3
_geom_torsion_atom_site_label_4
_geom_torsion
_geom_torsion_site_symmetry_1
_geom_torsion_site_symmetry_2
_geom_torsion_site_symmetry_3
_geom_torsion_site_symmetry_4
_geom_torsion_publ_flag
N121 B1 N101 C105 -124.4(3) . . . . ?
N141 B1 N101 C105 115.4(3) . . . . ?
N121 B1 N101 N102 56.0(4) . . . . ?
N141 B1 N101 N102 -64.2(4) . . . . ?
C105 N101 N102 C103 0.3(3) . . . . ?
B1 N101 N102 C103 -180.0(3) . . . . ?
C105 N101 N102 Cu1 -175.4(2) . . . . ?
B1 N101 N102 Cu1 4.3(3) . . . . ?
N151 Cu1 N102 C103 -11.0(4) 3_677 . . . ?
N122 Cu1 N102 C103 137.9(4) . . . . ?
N142 Cu1 N102 C103 -131.4(3) . . . . ?
N151 Cu1 N102 N101 162.47(18) 3_677 . . . ?
N122 Cu1 N102 N101 -48.6(2) . . . . ?
N142 Cu1 N102 N101 42.1(2) . . . . ?
N101 N102 C103 C104 -0.4(4) . . . . ?
Cu1 N102 C103 C104 173.4(3) . . . . ?
N101 N102 C103 C114 179.3(3) . . . . ?
Cu1 N102 C103 C114 -6.9(5) . . . . ?
N102 C103 C104 C105 0.3(4) . . . . ?
C114 C103 C104 C105 -179.4(3) . . . . ?
N102 N101 C105 C104 -0.2(4) . . . . ?
B1 N101 C105 C104 -179.8(3) . . . . ?
C103 C104 C105 N101 -0.1(4) . . . . ?
C116 N111 C112 C113 -3.1(6) . . . . ?
N111 C112 C113 C114 0.8(6) . . . . ?
C112 C113 C114 C115 2.0(5) . . . . ?
C112 C113 C114 C103 -178.6(3) . . . . ?
N102 C103 C114 C113 147.0(3) . . . . ?
C104 C103 C114 C113 -33.4(5) . . . . ?
N102 C103 C114 C115 -33.6(5) . . . . ?
C104 C103 C114 C115 146.0(3) . . . . ?
C113 C114 C115 C116 -2.2(5) . . . . ?
C103 C114 C115 C116 178.3(3) . . . . ?
C112 N111 C116 C115 2.7(5) . . . . ?
C114 C115 C116 N111 -0.1(5) . . . . ?
N101 B1 N121 C125 127.5(3) . . . . ?
N141 B1 N121 C125 -110.9(3) . . . . ?
N101 B1 N121 N122 -56.9(4) . . . . ?
N141 B1 N121 N122 64.6(4) . . . . ?
C125 N121 N122 C123 -0.3(3) . . . . ?
B1 N121 N122 C123 -176.6(3) . . . . ?
C125 N121 N122 Cu1 174.5(2) . . . . ?
B1 N121 N122 Cu1 -1.8(3) . . . . ?
N151 Cu1 N122 C123 11.8(4) 3_677 . . . ?
N102 Cu1 N122 C123 -140.5(3) . . . . ?
N142 Cu1 N122 C123 128.1(3) . . . . ?
N151 Cu1 N122 N121 -160.15(17) 3_677 . . . ?
N102 Cu1 N122 N121 47.5(2) . . . . ?
N142 Cu1 N122 N121 -43.82(19) . . . . ?
N121 N122 C123 C124 0.2(3) . . . . ?
Cu1 N122 C123 C124 -172.1(3) . . . . ?
N121 N122 C123 C134 179.4(3) . . . . ?
Cu1 N122 C123 C134 7.1(5) . . . . ?
N122 C123 C124 C125 0.0(4) . . . . ?
C134 C123 C124 C125 -179.2(3) . . . . ?
N122 N121 C125 C124 0.3(4) . . . . ?
B1 N121 C125 C124 176.3(3) . . . . ?
C123 C124 C125 N121 -0.2(4) . . . . ?
C136 N131 C132 C133 -0.3(5) . . . . ?
N131 C132 C133 C134 2.3(6) . . . . ?
C132 C133 C134 C135 -2.1(5) . . . . ?
C132 C133 C134 C123 178.6(3) . . . . ?
N122 C123 C134 C135 27.2(5) . . . . ?
C124 C123 C134 C135 -153.8(3) . . . . ?
N122 C123 C134 C133 -153.6(3) . . . . ?
C124 C123 C134 C133 25.5(5) . . . . ?
C133 C134 C135 C136 0.3(5) . . . . ?
C123 C134 C135 C136 179.5(3) . . . . ?
C132 N131 C136 C135 -1.7(5) . . . . ?
C134 C135 C136 N131 1.8(5) . . . . ?
N121 B1 N141 C145 100.0(4) . . . . ?
N101 B1 N141 C145 -139.0(3) . . . . ?
N121 B1 N141 N142 -64.7(4) . . . . ?
N101 B1 N141 N142 56.3(4) . . . . ?
C145 N141 N142 C143 0.4(3) . . . . ?
B1 N141 N142 C143 167.6(3) . . . . ?
C145 N141 N142 Cu1 -163.1(2) . . . . ?
B1 N141 N142 Cu1 4.1(3) . . . . ?
N151 Cu1 N142 C143 18.5(3) 3_677 . . . ?
N102 Cu1 N142 C143 157.4(3) . . . . ?
N122 Cu1 N142 C143 -112.1(3) . . . . ?
N151 Cu1 N142 N141 173.78(19) 3_677 . . . ?
N102 Cu1 N142 N141 -47.4(2) . . . . ?
N122 Cu1 N142 N141 43.2(2) . . . . ?
N141 N142 C143 C144 -0.2(4) . . . . ?
Cu1 N142 C143 C144 156.1(3) . . . . ?
N141 N142 C143 C154 -179.7(3) . . . . ?
Cu1 N142 C143 C154 -23.4(5) . . . . ?
N142 C143 C144 C145 0.0(4) . . . . ?
C154 C143 C144 C145 179.4(3) . . . . ?
N142 N141 C145 C144 -0.4(4) . . . . ?
B1 N141 C145 C144 -166.2(3) . . . . ?
C143 C144 C145 N141 0.2(4) . . . . ?
C156 N151 C152 C153 -0.5(5) . . . . ?
Cu1 N151 C152 C153 168.7(3) 3_677 . . . ?
N151 C152 C153 C154 -2.5(5) . . . . ?
C152 C153 C154 C155 2.3(5) . . . . ?
C152 C153 C154 C143 -177.8(3) . . . . ?
N142 C143 C154 C155 -56.2(4) . . . . ?
C144 C143 C154 C155 124.4(4) . . . . ?
N142 C143 C154 C153 123.9(3) . . . . ?
C144 C143 C154 C153 -55.5(5) . . . . ?
C153 C154 C155 C156 0.5(5) . . . . ?
C143 C154 C155 C156 -179.4(3) . . . . ?
C152 N151 C156 C155 3.5(5) . . . . ?
Cu1 N151 C156 C155 -165.8(3) 3_677 . . . ?
C154 C155 C156 N151 -3.6(5) . . . . ?
